data_7224917
loop_
_publ_author_name
'Li, Wei'
'Su, Feng'
'Yuan, Shi-Fang'
'Duan, Xin-E'
'Bai, Shengdi'
'Liu, Diansheng'

_publ_section_title
;
 Group IV Compounds Bearing a Novel Tridentate N-donor Ligand: Synthesis,
 Structures and Ethylene Polymerization
;
_journal_name_full 'RSC Adv.'
_journal_paper_doi 10.1039/C6RA01365A
_journal_year 2016
_chemical_formula_sum 'C38 H50 N6 Si2 Ti'
_chemical_formula_weight 694.92
_chemical_name_systematic
; 
 ? 
;
_space_group_IT_number 2
_symmetry_cell_setting triclinic
_symmetry_space_group_name_Hall '-P 1'
_symmetry_space_group_name_H-M 'P -1'
_atom_sites_solution_hydrogens geom
_atom_sites_solution_primary direct
_atom_sites_solution_secondary difmap
_audit_creation_method SHELXL-97
_audit_update_record
;
2015-12-25 deposited with the CCDC.
2016-04-08 downloaded from the CCDC.
;
_cell_angle_alpha 99.9200(10)
_cell_angle_beta 94.7200(10)
_cell_angle_gamma 109.6330(10)
_cell_formula_units_Z 2
_cell_length_a 9.8027(4)
_cell_length_b 12.2995(4)
_cell_length_c 17.4058(6)
_cell_measurement_temperature 194(2)
_cell_volume 1924.68(12)
_computing_structure_refinement 'SHELXL-97 (Sheldrick, 1997)'
_computing_structure_solution 'SHELXS-97 (Sheldrick, 1990)'
_diffrn_ambient_temperature 194(2)
_diffrn_measured_fraction_theta_full 0.977
_diffrn_measured_fraction_theta_max 0.977
_diffrn_measurement_device_type 'Bruker Smart Apex CCD area detector'
_diffrn_radiation_monochromator graphite
_diffrn_radiation_source 'fine-focus sealed tube'
_diffrn_radiation_type MoK\a
_diffrn_radiation_wavelength 0.71073
_diffrn_reflns_av_R_equivalents 0.0262
_diffrn_reflns_av_sigmaI/netI 0.0328
_diffrn_reflns_limit_h_max 11
_diffrn_reflns_limit_h_min -11
_diffrn_reflns_limit_k_max 14
_diffrn_reflns_limit_k_min -13
_diffrn_reflns_limit_l_max 20
_diffrn_reflns_limit_l_min -20
_diffrn_reflns_number 14852
_diffrn_reflns_theta_full 25.05
_diffrn_reflns_theta_max 25.05
_diffrn_reflns_theta_min 3.02
_exptl_absorpt_coefficient_mu 0.319
_exptl_absorpt_correction_T_max 0.9105
_exptl_absorpt_correction_T_min 0.8912
_exptl_crystal_colour red
_exptl_crystal_density_diffrn 1.199
_exptl_crystal_density_method 'not measured'
_exptl_crystal_description block
_exptl_crystal_F_000 740
_exptl_crystal_size_max 0.37
_exptl_crystal_size_mid 0.34
_exptl_crystal_size_min 0.30
_refine_diff_density_max 0.870
_refine_diff_density_min -0.425
_refine_diff_density_rms 0.045
_refine_ls_extinction_method none
_refine_ls_goodness_of_fit_ref 1.043
_refine_ls_hydrogen_treatment mixed
_refine_ls_matrix_type full
_refine_ls_number_parameters 430
_refine_ls_number_reflns 6666
_refine_ls_number_restraints 0
_refine_ls_restrained_S_all 1.043
_refine_ls_R_factor_all 0.0475
_refine_ls_R_factor_gt 0.0379
_refine_ls_shift/su_max 0.001
_refine_ls_shift/su_mean 0.000
_refine_ls_structure_factor_coef Fsqd
_refine_ls_weighting_details 'calc w=1/[\s^2^(Fo^2^)+(0.0487P)^2^+1.0870P] where P=(Fo^2^+2Fc^2^)/3'
_refine_ls_weighting_scheme calc
_refine_ls_wR_factor_gt 0.0980
_refine_ls_wR_factor_ref 0.1054
_reflns_number_gt 5609
_reflns_number_total 6666
_reflns_threshold_expression >2sigma(I)
_cod_data_source_file c6ra01365a2.cif
_cod_data_source_block 150709c-2_a
_cod_depositor_comments
;
The following automatic conversions were performed:

'_symmetry_cell_setting' value 'Triclinic' changed to 'triclinic'
according to
/usr/data/users/saulius/crontab/automatic-downloads/rss-feeds/RSC/lib/dictionaries/cif_core.dic
dictionary named 'cif_core.dic' version 2.4.2 from 2011-04-26.

Automatic conversion script
Id: cif_fix_values 4268 2015-11-12 08:31:59Z antanas 
;
_cod_database_code 7224917

loop_
_symmetry_equiv_pos_as_xyz
'x, y, z'
'-x, -y, -z'

loop_
_atom_site_label
_atom_site_type_symbol
_atom_site_fract_x
_atom_site_fract_y
_atom_site_fract_z
_atom_site_U_iso_or_equiv
_atom_site_adp_type
_atom_site_occupancy
_atom_site_symmetry_multiplicity
_atom_site_calc_flag
_atom_site_refinement_flags
Ti1 Ti 0.72507(4) 0.43219(3) 0.739838(19) 0.02168(10) Uani 1 1 d .
Si1 Si 0.40895(6) 0.18434(5) 0.77781(3) 0.03295(15) Uani 1 1 d .
Si2 Si 0.86308(7) 0.21304(6) 0.63659(3) 0.03507(16) Uani 1 1 d .
N1 N 0.91840(18) 0.55745(15) 0.74931(10) 0.0287(4) Uani 1 1 d .
N2 N 0.81673(18) 0.39198(16) 0.83702(9) 0.0308(4) Uani 1 1 d .
N3 N 0.58359(18) 0.29004(15) 0.79167(9) 0.0262(4) Uani 1 1 d .
N4 N 0.61586(18) 0.53756(15) 0.77023(9) 0.0263(4) Uani 1 1 d .
N5 N 0.59097(17) 0.38212(15) 0.63139(9) 0.0245(4) Uani 1 1 d .
N6 N 0.75817(17) 0.30120(14) 0.64776(9) 0.0249(4) Uani 1 1 d .
C1 C 0.8629(3) 0.6238(3) 0.63095(15) 0.0505(7) Uani 1 1 d .
H1 H 0.8195 0.5436 0.6038 0.061 Uiso 1 1 calc R
C2 C 0.8633(3) 0.7123(4) 0.5912(2) 0.0756(11) Uani 1 1 d .
H2 H 0.8173 0.6919 0.5378 0.091 Uiso 1 1 calc R
C3 C 0.9286(4) 0.8281(4) 0.6276(3) 0.0826(12) Uani 1 1 d .
H3 H 0.9305 0.8884 0.5998 0.099 Uiso 1 1 calc R
C4 C 0.9911(4) 0.8562(3) 0.7043(2) 0.0701(10) Uani 1 1 d .
H4 H 1.0362 0.9370 0.7300 0.084 Uiso 1 1 calc R
C5 C 0.9907(3) 0.7693(2) 0.74619(16) 0.0469(6) Uani 1 1 d .
H5 H 1.0355 0.7914 0.7998 0.056 Uiso 1 1 calc R
C6 C 0.9248(2) 0.65006(19) 0.70976(12) 0.0296(4) Uani 1 1 d .
C7 C 1.0510(3) 0.5906(3) 0.80890(17) 0.0568(7) Uani 1 1 d .
H7A H 1.1379 0.6233 0.7833 0.068 Uiso 1 1 calc R
H7B H 1.0494 0.6552 0.8512 0.068 Uiso 1 1 calc R
C8 C 1.0716(3) 0.4989(3) 0.84584(18) 0.0660(9) Uani 1 1 d .
H8A H 1.1652 0.5341 0.8826 0.079 Uiso 1 1 calc R
H8B H 1.0822 0.4377 0.8042 0.079 Uiso 1 1 calc R
C9 C 0.9551(2) 0.4392(2) 0.89012(13) 0.0416(6) Uani 1 1 d .
H9A H 0.9769 0.3746 0.9091 0.050 Uiso 1 1 calc R
H9B H 0.9499 0.4963 0.9364 0.050 Uiso 1 1 calc R
C10 C 0.6934(2) 0.31696(18) 0.85009(11) 0.0261(4) Uani 1 1 d .
C11 C 0.6766(2) 0.27271(18) 0.92491(11) 0.0289(4) Uani 1 1 d .
C12 C 0.7400(3) 0.1934(2) 0.94395(13) 0.0399(5) Uani 1 1 d .
H12 H 0.8007 0.1690 0.9104 0.048 Uiso 1 1 calc R
C13 C 0.7143(3) 0.1499(2) 1.01211(15) 0.0488(6) Uani 1 1 d .
H13 H 0.7569 0.0951 1.0249 0.059 Uiso 1 1 calc R
C14 C 0.6273(3) 0.1860(2) 1.06116(13) 0.0476(6) Uani 1 1 d .
H14 H 0.6084 0.1549 1.1071 0.057 Uiso 1 1 calc R
C15 C 0.5680(3) 0.2665(2) 1.04382(13) 0.0447(6) Uani 1 1 d .
H15 H 0.5099 0.2925 1.0784 0.054 Uiso 1 1 calc R
C16 C 0.5923(2) 0.3104(2) 0.97576(12) 0.0359(5) Uani 1 1 d .
H16 H 0.5509 0.3665 0.9641 0.043 Uiso 1 1 calc R
C17 C 0.4053(3) 0.0538(2) 0.82058(15) 0.0513(7) Uani 1 1 d .
H17A H 0.4885 0.0308 0.8074 0.077 Uiso 1 1 calc R
H17B H 0.3136 -0.0123 0.7987 0.077 Uiso 1 1 calc R
H17C H 0.4120 0.0746 0.8781 0.077 Uiso 1 1 calc R
C18 C 0.2779(3) 0.2460(3) 0.82300(17) 0.0579(7) Uani 1 1 d .
H18A H 0.3018 0.2630 0.8806 0.087 Uiso 1 1 calc R
H18B H 0.1780 0.1884 0.8066 0.087 Uiso 1 1 calc R
H18C H 0.2848 0.3190 0.8056 0.087 Uiso 1 1 calc R
C19 C 0.3497(3) 0.1310(2) 0.66928(14) 0.0502(7) Uani 1 1 d .
H19A H 0.3447 0.1967 0.6457 0.075 Uiso 1 1 calc R
H19B H 0.2528 0.0683 0.6590 0.075 Uiso 1 1 calc R
H19C H 0.4203 0.0999 0.6460 0.075 Uiso 1 1 calc R
C20 C 0.6701(3) 0.7524(2) 0.80442(14) 0.0415(5) Uani 1 1 d .
H20 H 0.6142 0.7488 0.7562 0.050 Uiso 1 1 calc R
C21 C 0.7391(3) 0.8603(2) 0.85662(19) 0.0582(8) Uani 1 1 d .
H21 H 0.7289 0.9296 0.8441 0.070 Uiso 1 1 calc R
C22 C 0.8218(3) 0.8680(3) 0.9260(2) 0.0716(10) Uani 1 1 d .
H22 H 0.8699 0.9425 0.9610 0.086 Uiso 1 1 calc R
C23 C 0.8349(3) 0.7677(3) 0.94476(17) 0.0691(9) Uani 1 1 d .
H23 H 0.8923 0.7729 0.9929 0.083 Uiso 1 1 calc R
C24 C 0.7643(3) 0.6581(2) 0.89354(14) 0.0480(6) Uani 1 1 d .
H24 H 0.7726 0.5891 0.9077 0.058 Uiso 1 1 calc R
C25 C 0.6820(2) 0.64874(19) 0.82198(12) 0.0317(5) Uani 1 1 d .
C26 C 0.4717(2) 0.5187(2) 0.72601(12) 0.0322(5) Uani 1 1 d .
H26A H 0.4324 0.5769 0.7530 0.039 Uiso 1 1 calc R
H26B H 0.4034 0.4389 0.7272 0.039 Uiso 1 1 calc R
C27 C 0.4759(3) 0.5299(2) 0.64007(12) 0.0352(5) Uani 1 1 d .
H27A H 0.3864 0.5423 0.6193 0.042 Uiso 1 1 calc R
H27B H 0.5616 0.5996 0.6372 0.042 Uiso 1 1 calc R
C28 C 0.4858(2) 0.4201(2) 0.58975(12) 0.0328(5) Uani 1 1 d .
H28A H 0.3884 0.3562 0.5781 0.039 Uiso 1 1 calc R
H28B H 0.5171 0.4371 0.5391 0.039 Uiso 1 1 calc R
C29 C 0.6621(2) 0.31809(16) 0.59698(11) 0.0227(4) Uani 1 1 d .
C30 C 0.6435(2) 0.27733(18) 0.50926(11) 0.0273(4) Uani 1 1 d .
C31 C 0.7616(3) 0.3146(2) 0.46956(13) 0.0375(5) Uani 1 1 d .
H31 H 0.8541 0.3666 0.4979 0.045 Uiso 1 1 calc R
C32 C 0.7453(3) 0.2763(3) 0.38866(14) 0.0504(7) Uani 1 1 d .
H32 H 0.8268 0.3018 0.3616 0.060 Uiso 1 1 calc R
C33 C 0.6114(3) 0.2015(2) 0.34735(13) 0.0513(7) Uani 1 1 d .
H33 H 0.6009 0.1752 0.2918 0.062 Uiso 1 1 calc R
C34 C 0.4935(3) 0.1649(2) 0.38581(14) 0.0499(6) Uani 1 1 d .
H34 H 0.4012 0.1131 0.3570 0.060 Uiso 1 1 calc R
C35 C 0.5085(3) 0.2034(2) 0.46693(13) 0.0380(5) Uani 1 1 d .
H35 H 0.4261 0.1790 0.4935 0.046 Uiso 1 1 calc R
C36 C 1.0553(3) 0.3039(3) 0.62978(18) 0.0672(9) Uani 1 1 d .
H36A H 1.0572 0.3340 0.5812 0.101 Uiso 1 1 calc R
H36B H 1.1163 0.2549 0.6292 0.101 Uiso 1 1 calc R
H36C H 1.0934 0.3703 0.6754 0.101 Uiso 1 1 calc R
C37 C 0.8576(3) 0.1469(2) 0.72576(14) 0.0506(7) Uani 1 1 d .
H37A H 0.9084 0.2093 0.7725 0.076 Uiso 1 1 calc R
H37B H 0.9060 0.0886 0.7192 0.076 Uiso 1 1 calc R
H37C H 0.7554 0.1080 0.7323 0.076 Uiso 1 1 calc R
C38 C 0.7902(4) 0.0887(2) 0.54775(15) 0.0586(8) Uani 1 1 d .
H38A H 0.6836 0.0527 0.5439 0.088 Uiso 1 1 calc R
H38B H 0.8345 0.0293 0.5526 0.088 Uiso 1 1 calc R
H38C H 0.8143 0.1192 0.5002 0.088 Uiso 1 1 calc R

loop_
_atom_site_aniso_label
_atom_site_aniso_U_11
_atom_site_aniso_U_22
_atom_site_aniso_U_33
_atom_site_aniso_U_23
_atom_site_aniso_U_13
_atom_site_aniso_U_12
Ti1 0.02282(19) 0.0252(2) 0.01732(17) 0.00565(14) 0.00203(13) 0.00869(14)
Si1 0.0287(3) 0.0355(3) 0.0316(3) 0.0138(3) 0.0025(2) 0.0049(3)
Si2 0.0389(3) 0.0452(4) 0.0302(3) 0.0073(3) 0.0044(3) 0.0271(3)
N1 0.0252(9) 0.0325(10) 0.0275(9) 0.0084(7) 0.0035(7) 0.0083(7)
N2 0.0274(9) 0.0384(10) 0.0230(8) 0.0105(7) -0.0026(7) 0.0069(8)
N3 0.0265(9) 0.0292(9) 0.0235(8) 0.0101(7) 0.0029(7) 0.0087(7)
N4 0.0269(9) 0.0298(9) 0.0227(8) 0.0041(7) 0.0047(7) 0.0112(7)
N5 0.0276(9) 0.0288(9) 0.0199(8) 0.0056(7) 0.0011(7) 0.0140(7)
N6 0.0251(8) 0.0275(9) 0.0221(8) 0.0041(7) 0.0007(7) 0.0106(7)
C1 0.0374(13) 0.0604(17) 0.0440(14) 0.0252(13) 0.0026(11) -0.0011(12)
C2 0.0405(15) 0.118(3) 0.077(2) 0.071(2) 0.0069(15) 0.0153(18)
C3 0.058(2) 0.093(3) 0.134(4) 0.086(3) 0.043(2) 0.039(2)
C4 0.070(2) 0.0381(16) 0.121(3) 0.0344(18) 0.055(2) 0.0250(14)
C5 0.0471(14) 0.0383(14) 0.0550(15) 0.0094(12) 0.0251(12) 0.0111(11)
C6 0.0214(10) 0.0345(12) 0.0339(11) 0.0117(9) 0.0100(8) 0.0076(8)
C7 0.0300(13) 0.0735(19) 0.0630(17) 0.0352(15) -0.0037(12) 0.0058(12)
C8 0.0340(14) 0.084(2) 0.0675(18) 0.0344(17) -0.0146(13) 0.0017(14)
C9 0.0371(13) 0.0495(14) 0.0307(11) 0.0127(10) -0.0102(10) 0.0075(11)
C10 0.0322(11) 0.0268(11) 0.0221(9) 0.0069(8) 0.0045(8) 0.0134(9)
C11 0.0329(11) 0.0296(11) 0.0225(9) 0.0086(8) 0.0024(8) 0.0080(9)
C12 0.0511(14) 0.0457(14) 0.0327(11) 0.0152(10) 0.0099(10) 0.0256(12)
C13 0.0658(17) 0.0461(15) 0.0426(13) 0.0245(12) 0.0043(13) 0.0239(13)
C14 0.0581(16) 0.0510(16) 0.0287(11) 0.0202(11) 0.0068(11) 0.0074(13)
C15 0.0455(14) 0.0557(16) 0.0301(11) 0.0107(11) 0.0138(10) 0.0119(12)
C16 0.0405(12) 0.0397(13) 0.0297(11) 0.0102(10) 0.0067(10) 0.0155(10)
C17 0.0568(16) 0.0363(14) 0.0475(14) 0.0178(11) -0.0041(12) -0.0017(12)
C18 0.0391(14) 0.083(2) 0.0611(17) 0.0275(16) 0.0176(13) 0.0250(14)
C19 0.0443(14) 0.0509(15) 0.0386(13) 0.0139(11) -0.0056(11) -0.0037(12)
C20 0.0454(14) 0.0363(13) 0.0441(13) 0.0058(10) 0.0164(11) 0.0154(11)
C21 0.0550(17) 0.0357(15) 0.078(2) -0.0040(13) 0.0220(16) 0.0138(12)
C22 0.0510(17) 0.0558(19) 0.085(2) -0.0331(17) 0.0042(16) 0.0155(15)
C23 0.0578(18) 0.086(2) 0.0516(17) -0.0284(16) -0.0113(14) 0.0357(17)
C24 0.0510(15) 0.0588(17) 0.0340(12) -0.0067(11) -0.0004(11) 0.0289(13)
C25 0.0284(11) 0.0364(12) 0.0299(10) 0.0017(9) 0.0120(9) 0.0119(9)
C26 0.0296(11) 0.0365(12) 0.0326(11) 0.0049(9) 0.0060(9) 0.0155(9)
C27 0.0385(12) 0.0414(13) 0.0334(11) 0.0105(10) 0.0030(9) 0.0235(10)
C28 0.0381(12) 0.0406(13) 0.0245(10) 0.0063(9) -0.0013(9) 0.0218(10)
C29 0.0234(9) 0.0209(10) 0.0214(9) 0.0056(8) 0.0032(8) 0.0043(8)
C30 0.0350(11) 0.0293(11) 0.0215(9) 0.0043(8) 0.0029(8) 0.0173(9)
C31 0.0358(12) 0.0551(15) 0.0296(11) 0.0118(10) 0.0065(9) 0.0245(11)
C32 0.0626(17) 0.081(2) 0.0306(12) 0.0179(12) 0.0198(12) 0.0486(16)
C33 0.082(2) 0.0610(17) 0.0228(11) 0.0005(11) 0.0023(13) 0.0464(16)
C34 0.0640(17) 0.0444(15) 0.0310(12) -0.0047(11) -0.0100(12) 0.0166(13)
C35 0.0431(13) 0.0369(13) 0.0287(11) 0.0024(9) -0.0004(10) 0.0113(10)
C36 0.0375(15) 0.117(3) 0.0591(17) 0.0240(18) 0.0136(13) 0.0387(17)
C37 0.0709(18) 0.0563(17) 0.0411(13) 0.0143(12) 0.0052(13) 0.0424(15)
C38 0.096(2) 0.0505(17) 0.0420(14) 0.0018(12) 0.0048(14) 0.0471(17)

loop_
_atom_type_symbol
_atom_type_description
_atom_type_scat_dispersion_real
_atom_type_scat_dispersion_imag
_atom_type_scat_source
C C 0.0033 0.0016 'International Tables Vol C Tables 4.2.6.8 and 6.1.1.4'
H H 0.0000 0.0000 'International Tables Vol C Tables 4.2.6.8 and 6.1.1.4'
N N 0.0061 0.0033 'International Tables Vol C Tables 4.2.6.8 and 6.1.1.4'
Si Si 0.0817 0.0704 'International Tables Vol C Tables 4.2.6.8 and 6.1.1.4'
Ti Ti 0.2776 0.4457 'International Tables Vol C Tables 4.2.6.8 and 6.1.1.4'

loop_
_geom_angle_atom_site_label_1
_geom_angle_atom_site_label_2
_geom_angle_atom_site_label_3
_geom_angle
N1 Ti1 N4 96.81(7)
N1 Ti1 N2 84.94(7)
N4 Ti1 N2 111.63(7)
N1 Ti1 N5 116.80(7)
N4 Ti1 N5 85.39(6)
N2 Ti1 N5 151.40(7)
N1 Ti1 N6 97.39(7)
N4 Ti1 N6 147.54(6)
N2 Ti1 N6 98.59(7)
N5 Ti1 N6 62.16(6)
N1 Ti1 N3 146.67(7)
N4 Ti1 N3 93.03(7)
N2 Ti1 N3 61.87(6)
N5 Ti1 N3 95.64(6)
N6 Ti1 N3 90.92(6)
N3 Si1 C18 111.68(12)
N3 Si1 C19 106.99(10)
C18 Si1 C19 110.23(13)
N3 Si1 C17 112.31(10)
C18 Si1 C17 107.87(13)
C19 Si1 C17 107.70(12)
N6 Si2 C36 110.08(12)
N6 Si2 C37 106.50(10)
C36 Si2 C37 110.41(13)
N6 Si2 C38 113.14(11)
C36 Si2 C38 108.97(15)
C37 Si2 C38 107.69(13)
C6 N1 C7 111.19(18)
C6 N1 Ti1 116.80(13)
C7 N1 Ti1 129.50(15)
C10 N2 C9 125.79(17)
C10 N2 Ti1 95.76(12)
C9 N2 Ti1 137.19(15)
C10 N3 Si1 129.04(14)
C10 N3 Ti1 88.51(12)
Si1 N3 Ti1 142.43(9)
C25 N4 C26 114.52(16)
C25 N4 Ti1 122.40(13)
C26 N4 Ti1 121.49(13)
C29 N5 C28 124.69(16)
C29 N5 Ti1 94.58(11)
C28 N5 Ti1 138.43(13)
C29 N6 Si2 131.94(14)
C29 N6 Ti1 89.13(11)
Si2 N6 Ti1 138.89(9)
C2 C1 C6 121.4(3)
C2 C1 H1 119.3
C6 C1 H1 119.3
C3 C2 C1 120.7(3)
C3 C2 H2 119.6
C1 C2 H2 119.6
C4 C3 C2 119.1(3)
C4 C3 H3 120.4
C2 C3 H3 120.4
C3 C4 C5 121.5(3)
C3 C4 H4 119.2
C5 C4 H4 119.2
C4 C5 C6 120.3(3)
C4 C5 H5 119.9
C6 C5 H5 119.9
C1 C6 C5 117.0(2)
C1 C6 N1 119.9(2)
C5 C6 N1 123.1(2)
C8 C7 N1 117.7(2)
C8 C7 H7A 107.9
N1 C7 H7A 107.9
C8 C7 H7B 107.9
N1 C7 H7B 107.9
H7A C7 H7B 107.2
C7 C8 C9 117.3(3)
C7 C8 H8A 108.0
C9 C8 H8A 108.0
C7 C8 H8B 108.0
C9 C8 H8B 108.0
H8A C8 H8B 107.2
N2 C9 C8 107.91(19)
N2 C9 H9A 110.1
C8 C9 H9A 110.1
N2 C9 H9B 110.1
C8 C9 H9B 110.1
H9A C9 H9B 108.4
N2 C10 N3 112.79(17)
N2 C10 C11 123.49(18)
N3 C10 C11 123.62(18)
C16 C11 C12 119.26(19)
C16 C11 C10 118.56(18)
C12 C11 C10 122.16(19)
C11 C12 C13 119.9(2)
C11 C12 H12 120.0
C13 C12 H12 120.0
C14 C13 C12 120.2(2)
C14 C13 H13 119.9
C12 C13 H13 119.9
C15 C14 C13 120.1(2)
C15 C14 H14 119.9
C13 C14 H14 119.9
C14 C15 C16 120.3(2)
C14 C15 H15 119.8
C16 C15 H15 119.8
C11 C16 C15 120.2(2)
C11 C16 H16 119.9
C15 C16 H16 119.9
Si1 C17 H17A 109.5
Si1 C17 H17B 109.5
H17A C17 H17B 109.5
Si1 C17 H17C 109.5
H17A C17 H17C 109.5
H17B C17 H17C 109.5
Si1 C18 H18A 109.5
Si1 C18 H18B 109.5
H18A C18 H18B 109.5
Si1 C18 H18C 109.5
H18A C18 H18C 109.5
H18B C18 H18C 109.5
Si1 C19 H19A 109.5
Si1 C19 H19B 109.5
H19A C19 H19B 109.5
Si1 C19 H19C 109.5
H19A C19 H19C 109.5
H19B C19 H19C 109.5
C21 C20 C25 120.8(2)
C21 C20 H20 119.6
C25 C20 H20 119.6
C22 C21 C20 120.7(3)
C22 C21 H21 119.6
C20 C21 H21 119.6
C21 C22 C23 119.7(3)
C21 C22 H22 120.1
C23 C22 H22 120.1
C22 C23 C24 120.4(3)
C22 C23 H23 119.8
C24 C23 H23 119.8
C25 C24 C23 120.8(3)
C25 C24 H24 119.6
C23 C24 H24 119.6
C24 C25 C20 117.6(2)
C24 C25 N4 119.6(2)
C20 C25 N4 122.8(2)
N4 C26 C27 113.96(17)
N4 C26 H26A 108.8
C27 C26 H26A 108.8
N4 C26 H26B 108.8
C27 C26 H26B 108.8
H26A C26 H26B 107.7
C28 C27 C26 110.96(17)
C28 C27 H27A 109.4
C26 C27 H27A 109.4
C28 C27 H27B 109.4
C26 C27 H27B 109.4
H27A C27 H27B 108.0
N5 C28 C27 109.75(16)
N5 C28 H28A 109.7
C27 C28 H28A 109.7
N5 C28 H28B 109.7
C27 C28 H28B 109.7
H28A C28 H28B 108.2
N5 C29 N6 112.90(16)
N5 C29 C30 122.78(16)
N6 C29 C30 124.16(17)
C31 C30 C35 119.28(19)
C31 C30 C29 119.89(19)
C35 C30 C29 120.83(19)
C30 C31 C32 120.1(2)
C30 C31 H31 119.9
C32 C31 H31 119.9
C33 C32 C31 120.1(2)
C33 C32 H32 119.9
C31 C32 H32 119.9
C34 C33 C32 120.3(2)
C34 C33 H33 119.8
C32 C33 H33 119.8
C33 C34 C35 120.0(2)
C33 C34 H34 120.0
C35 C34 H34 120.0
C30 C35 C34 120.1(2)
C30 C35 H35 119.9
C34 C35 H35 119.9
Si2 C36 H36A 109.5
Si2 C36 H36B 109.5
H36A C36 H36B 109.5
Si2 C36 H36C 109.5
H36A C36 H36C 109.5
H36B C36 H36C 109.5
Si2 C37 H37A 109.5
Si2 C37 H37B 109.5
H37A C37 H37B 109.5
Si2 C37 H37C 109.5
H37A C37 H37C 109.5
H37B C37 H37C 109.5
Si2 C38 H38A 109.5
Si2 C38 H38B 109.5
H38A C38 H38B 109.5
Si2 C38 H38C 109.5
H38A C38 H38C 109.5
H38B C38 H38C 109.5

loop_
_geom_bond_atom_site_label_1
_geom_bond_atom_site_label_2
_geom_bond_distance
Ti1 N1 1.9726(17)
Ti1 N4 1.9735(16)
Ti1 N2 2.0616(16)
Ti1 N5 2.0778(16)
Ti1 N6 2.1947(16)
Ti1 N3 2.2168(17)
Si1 N3 1.7343(17)
Si1 C18 1.860(3)
Si1 C19 1.864(2)
Si1 C17 1.874(2)
Si2 N6 1.7265(16)
Si2 C36 1.866(3)
Si2 C37 1.869(2)
Si2 C38 1.873(3)
N1 C6 1.416(3)
N1 C7 1.486(3)
N2 C10 1.316(3)
N2 C9 1.453(3)
N3 C10 1.329(2)
N4 C25 1.409(3)
N4 C26 1.477(3)
N5 C29 1.320(2)
N5 C28 1.457(2)
N6 C29 1.330(2)
C1 C2 1.387(4)
C1 C6 1.390(3)
C1 H1 0.9500
C2 C3 1.360(5)
C2 H2 0.9500
C3 C4 1.356(5)
C3 H3 0.9500
C4 C5 1.393(4)
C4 H4 0.9500
C5 C6 1.395(3)
C5 H5 0.9500
C7 C8 1.452(4)
C7 H7A 0.9900
C7 H7B 0.9900
C8 C9 1.488(4)
C8 H8A 0.9900
C8 H8B 0.9900
C9 H9A 0.9900
C9 H9B 0.9900
C10 C11 1.496(3)
C11 C16 1.385(3)
C11 C12 1.390(3)
C12 C13 1.391(3)
C12 H12 0.9500
C13 C14 1.378(4)
C13 H13 0.9500
C14 C15 1.367(4)
C14 H14 0.9500
C15 C16 1.390(3)
C15 H15 0.9500
C16 H16 0.9500
C17 H17A 0.9800
C17 H17B 0.9800
C17 H17C 0.9800
C18 H18A 0.9800
C18 H18B 0.9800
C18 H18C 0.9800
C19 H19A 0.9800
C19 H19B 0.9800
C19 H19C 0.9800
C20 C21 1.387(4)
C20 C25 1.400(3)
C20 H20 0.9500
C21 C22 1.368(4)
C21 H21 0.9500
C22 C23 1.372(5)
C22 H22 0.9500
C23 C24 1.396(4)
C23 H23 0.9500
C24 C25 1.393(3)
C24 H24 0.9500
C26 C27 1.529(3)
C26 H26A 0.9900
C26 H26B 0.9900
C27 C28 1.515(3)
C27 H27A 0.9900
C27 H27B 0.9900
C28 H28A 0.9900
C28 H28B 0.9900
C29 C30 1.498(3)
C30 C31 1.383(3)
C30 C35 1.386(3)
C31 C32 1.384(3)
C31 H31 0.9500
C32 C33 1.375(4)
C32 H32 0.9500
C33 C34 1.367(4)
C33 H33 0.9500
C34 C35 1.389(3)
C34 H34 0.9500
C35 H35 0.9500
C36 H36A 0.9800
C36 H36B 0.9800
C36 H36C 0.9800
C37 H37A 0.9800
C37 H37B 0.9800
C37 H37C 0.9800
C38 H38A 0.9800
C38 H38B 0.9800
C38 H38C 0.9800

loop_
_geom_torsion_atom_site_label_1
_geom_torsion_atom_site_label_2
_geom_torsion_atom_site_label_3
_geom_torsion_atom_site_label_4
_geom_torsion
N4 Ti1 N1 C6 -50.86(15)
N2 Ti1 N1 C6 -162.09(15)
N5 Ti1 N1 C6 37.39(16)
N6 Ti1 N1 C6 99.87(14)
N3 Ti1 N1 C6 -157.03(13)
N4 Ti1 N1 C7 109.4(2)
N2 Ti1 N1 C7 -1.8(2)
N5 Ti1 N1 C7 -162.4(2)
N6 Ti1 N1 C7 -99.9(2)
N3 Ti1 N1 C7 3.2(3)
N1 Ti1 N2 C10 170.50(13)
N4 Ti1 N2 C10 75.16(14)
N5 Ti1 N2 C10 -48.0(2)
N6 Ti1 N2 C10 -92.78(13)
N3 Ti1 N2 C10 -6.35(11)
N1 Ti1 N2 C9 3.6(2)
N4 Ti1 N2 C9 -91.7(2)
N5 Ti1 N2 C9 145.2(2)
N6 Ti1 N2 C9 100.4(2)
N3 Ti1 N2 C9 -173.2(2)
C18 Si1 N3 C10 90.9(2)
C19 Si1 N3 C10 -148.39(19)
C17 Si1 N3 C10 -30.4(2)
C18 Si1 N3 Ti1 -86.58(18)
C19 Si1 N3 Ti1 34.12(19)
C17 Si1 N3 Ti1 152.09(15)
N1 Ti1 N3 C10 0.53(19)
N4 Ti1 N3 C10 -106.72(12)
N2 Ti1 N3 C10 6.26(11)
N5 Ti1 N3 C10 167.62(11)
N6 Ti1 N3 C10 105.51(12)
N1 Ti1 N3 Si1 178.58(12)
N4 Ti1 N3 Si1 71.33(16)
N2 Ti1 N3 Si1 -175.69(18)
N5 Ti1 N3 Si1 -14.33(16)
N6 Ti1 N3 Si1 -76.44(15)
N1 Ti1 N4 C25 -29.58(16)
N2 Ti1 N4 C25 57.66(17)
N5 Ti1 N4 C25 -146.06(16)
N6 Ti1 N4 C25 -144.98(15)
N3 Ti1 N4 C25 118.52(15)
N1 Ti1 N4 C26 135.27(15)
N2 Ti1 N4 C26 -137.49(14)
N5 Ti1 N4 C26 18.79(15)
N6 Ti1 N4 C26 19.9(2)
N3 Ti1 N4 C26 -76.63(15)
N1 Ti1 N5 C29 77.29(13)
N4 Ti1 N5 C29 172.59(12)
N2 Ti1 N5 C29 -58.76(19)
N6 Ti1 N5 C29 -6.75(11)
N3 Ti1 N5 C29 -94.81(12)
N1 Ti1 N5 C28 -84.7(2)
N4 Ti1 N5 C28 10.6(2)
N2 Ti1 N5 C28 139.3(2)
N6 Ti1 N5 C28 -168.7(2)
N3 Ti1 N5 C28 103.2(2)
C36 Si2 N6 C29 101.4(2)
C37 Si2 N6 C29 -138.9(2)
C38 Si2 N6 C29 -20.7(2)
C36 Si2 N6 Ti1 -75.53(17)
C37 Si2 N6 Ti1 44.17(18)
C38 Si2 N6 Ti1 162.29(15)
N1 Ti1 N6 C29 -109.79(12)
N4 Ti1 N6 C29 5.46(19)
N2 Ti1 N6 C29 164.25(11)
N5 Ti1 N6 C29 6.68(10)
N3 Ti1 N6 C29 102.58(11)
N1 Ti1 N6 Si2 67.96(15)
N4 Ti1 N6 Si2 -176.79(12)
N2 Ti1 N6 Si2 -18.01(15)
N5 Ti1 N6 Si2 -175.58(16)
N3 Ti1 N6 Si2 -79.68(14)
C6 C1 C2 C3 2.1(4)
C1 C2 C3 C4 -1.4(5)
C2 C3 C4 C5 0.5(5)
C3 C4 C5 C6 -0.2(4)
C2 C1 C6 C5 -1.7(4)
C2 C1 C6 N1 178.0(2)
C4 C5 C6 C1 0.8(3)
C4 C5 C6 N1 -178.9(2)
C7 N1 C6 C1 146.6(2)
Ti1 N1 C6 C1 -49.6(2)
C7 N1 C6 C5 -33.7(3)
Ti1 N1 C6 C5 130.08(19)
C6 N1 C7 C8 -170.7(2)
Ti1 N1 C7 C8 28.1(4)
N1 C7 C8 C9 -59.4(4)
C10 N2 C9 C8 167.9(2)
Ti1 N2 C9 C8 -28.3(3)
C7 C8 C9 N2 55.4(3)
C9 N2 C10 N3 179.2(2)
Ti1 N2 C10 N3 10.16(18)
C9 N2 C10 C11 2.8(3)
Ti1 N2 C10 C11 -166.24(17)
Si1 N3 C10 N2 172.13(15)
Ti1 N3 C10 N2 -9.40(17)
Si1 N3 C10 C11 -11.5(3)
Ti1 N3 C10 C11 167.00(18)
N2 C10 C11 C16 109.7(2)
N3 C10 C11 C16 -66.3(3)
N2 C10 C11 C12 -71.8(3)
N3 C10 C11 C12 112.2(2)
C16 C11 C12 C13 2.1(4)
C10 C11 C12 C13 -176.4(2)
C11 C12 C13 C14 -0.6(4)
C12 C13 C14 C15 -1.2(4)
C13 C14 C15 C16 1.4(4)
C12 C11 C16 C15 -1.9(3)
C10 C11 C16 C15 176.7(2)
C14 C15 C16 C11 0.1(4)
C25 C20 C21 C22 0.8(4)
C20 C21 C22 C23 -1.0(5)
C21 C22 C23 C24 0.0(5)
C22 C23 C24 C25 1.3(4)
C23 C24 C25 C20 -1.4(4)
C23 C24 C25 N4 177.9(2)
C21 C20 C25 C24 0.4(3)
C21 C20 C25 N4 -178.9(2)
C26 N4 C25 C24 144.6(2)
Ti1 N4 C25 C24 -49.6(2)
C26 N4 C25 C20 -36.1(3)
Ti1 N4 C25 C20 129.69(18)
C25 N4 C26 C27 103.2(2)
Ti1 N4 C26 C27 -62.7(2)
N4 C26 C27 C28 77.3(2)
C29 N5 C28 C27 -155.76(19)
Ti1 N5 C28 C27 2.2(3)
C26 C27 C28 N5 -43.0(2)
C28 N5 C29 N6 176.26(18)
Ti1 N5 C29 N6 10.73(17)
C28 N5 C29 C30 0.6(3)
Ti1 N5 C29 C30 -164.91(16)
Si2 N6 C29 N5 171.87(14)
Ti1 N6 C29 N5 -10.12(16)
Si2 N6 C29 C30 -12.6(3)
Ti1 N6 C29 C30 165.45(17)
N5 C29 C30 C31 117.7(2)
N6 C29 C30 C31 -57.5(3)
N5 C29 C30 C35 -61.7(3)
N6 C29 C30 C35 123.2(2)
C35 C30 C31 C32 -1.3(3)
C29 C30 C31 C32 179.4(2)
C30 C31 C32 C33 0.3(4)
C31 C32 C33 C34 0.3(4)
C32 C33 C34 C35 0.1(4)
C31 C30 C35 C34 1.7(3)
C29 C30 C35 C34 -179.0(2)
C33 C34 C35 C30 -1.1(4)
